data_2014673
loop_
_publ_author_name
'Yilmaz, Veysel T.'
'Kazak, Canan'
'A\(gar, Erbil'
'Kahveci, Bahittin'
'Guven, Kutalmis'

_publ_section_title
;
 Three 1,2,4-triazole derivatives containing subtituted benzyl and
 benzylamino groups
;
_journal_issue 2
_journal_name_full 'Acta Crystallographica Section C'
_journal_page_first o101
_journal_page_last o104
_journal_paper_doi 10.1107/S0108270104033931
_journal_volume 61
_journal_year 2005
_chemical_formula_iupac 'C17 H18 N4 O'
_chemical_formula_moiety 'C17 H18 N4 O'
_chemical_formula_sum 'C17 H18 N4 O'
_chemical_formula_weight 294.35
_chemical_name_systematic
;
4-Benzylamino-3-(4-methylbenzyl)-4,5-dihydro-1H-1,2,4-triazol-5-one
;
_space_group_IT_number 14
_symmetry_cell_setting monoclinic
_symmetry_space_group_name_Hall '-P 2ybc'
_symmetry_space_group_name_H-M 'P 1 21/c 1'
_atom_sites_solution_hydrogens geom
_atom_sites_solution_primary direct
_atom_sites_solution_secondary difmap
_audit_creation_method SHELXL97
_cell_angle_alpha 90.00
_cell_angle_beta 108.496(7)
_cell_angle_gamma 90.00
_cell_formula_units_Z 4
_cell_length_a 17.0906(13)
_cell_length_b 5.9866(3)
_cell_length_c 15.6784(15)
_cell_measurement_reflns_used 12405
_cell_measurement_temperature 293(2)
_cell_measurement_theta_max 26.03
_cell_measurement_theta_min 1.26
_cell_volume 1521.3(2)
_computing_cell_refinement X-AREA
_computing_data_collection 'X-AREA (Stoe & Cie, 2002)'
_computing_data_reduction 'X-RED32 (Stoe & Cie, 2002)'
_computing_molecular_graphics 'ORTEP-3 (Farrugia, 1997)'
_computing_publication_material SHELXL97
_computing_structure_refinement 'SHELXL97 (Sheldrick, 1997)'
_computing_structure_solution 'SHELXS97 (Sheldrick, 1997)'
_diffrn_ambient_temperature 293(2)
_diffrn_detector_area_resol_mean 6.67
_diffrn_measured_fraction_theta_full 0.996
_diffrn_measured_fraction_theta_max 0.996
_diffrn_measurement_device_type 'Stoe IPDS 2'
_diffrn_measurement_method rotation
_diffrn_radiation_monochromator graphite
_diffrn_radiation_source 'fine-focus sealed tube'
_diffrn_radiation_type MoK\a
_diffrn_radiation_wavelength 0.71073
_diffrn_reflns_av_R_equivalents 0.0532
_diffrn_reflns_av_sigmaI/netI 0.0316
_diffrn_reflns_limit_h_max 21
_diffrn_reflns_limit_h_min -21
_diffrn_reflns_limit_k_max 7
_diffrn_reflns_limit_k_min -7
_diffrn_reflns_limit_l_max 19
_diffrn_reflns_limit_l_min -19
_diffrn_reflns_number 20832
_diffrn_reflns_theta_full 26.06
_diffrn_reflns_theta_max 26.06
_diffrn_reflns_theta_min 1.26
_diffrn_standards_decay_% 0
_diffrn_standards_interval_count 0
_diffrn_standards_number 0
_exptl_absorpt_coefficient_mu 0.084
_exptl_absorpt_correction_type none
_exptl_crystal_colour colourless
_exptl_crystal_density_diffrn 1.285
_exptl_crystal_density_meas ?
_exptl_crystal_density_method 'not measured'
_exptl_crystal_description prismatic
_exptl_crystal_F_000 624
_exptl_crystal_size_max 0.490
_exptl_crystal_size_mid 0.430
_exptl_crystal_size_min 0.190
_refine_diff_density_max 0.148
_refine_diff_density_min -0.199
_refine_ls_extinction_coef 0.020(2)
_refine_ls_extinction_expression Fc^*^=kFc[1+0.001xFc^2^\l^3^/sin(2\q)]^-1/4^
_refine_ls_extinction_method 'SHELXL97 (Sheldrick, 1997)'
_refine_ls_goodness_of_fit_ref 0.929
_refine_ls_hydrogen_treatment mixed
_refine_ls_matrix_type full
_refine_ls_number_parameters 209
_refine_ls_number_reflns 3008
_refine_ls_number_restraints 0
_refine_ls_restrained_S_all 0.929
_refine_ls_R_factor_all 0.0586
_refine_ls_R_factor_gt 0.0390
_refine_ls_shift/su_max 0.008
_refine_ls_shift/su_mean 0.000
_refine_ls_structure_factor_coef Fsqd
_refine_ls_weighting_details 'calc w = 1/[\s^2^(Fo^2^)+(0.0697P)^2^] where P=(Fo^2^+2Fc^2^)/3'
_refine_ls_weighting_scheme calc
_refine_ls_wR_factor_gt 0.0988
_refine_ls_wR_factor_ref 0.1059
_reflns_number_gt 2054
_reflns_number_total 3008
_reflns_threshold_expression I>2\s(I)
_cod_data_source_file fr1519.cif
_cod_data_source_block I
_cod_depositor_comments
;
The following automatic conversions were performed:

'_exptl_crystal_density_meas' value 'not measured' was changed to '?'
- the value is perceived as not measured.

Automatic conversion script
Id: cif_fix_values 3008 2015-01-20 13:52:24Z robertas 
;
_cod_original_sg_symbol_H-M 'P 21/c'
_cod_database_code 2014673
_cod_database_fobs_code 2014673

loop_
_symmetry_equiv_pos_as_xyz
'x, y, z'
'-x, y+1/2, -z+1/2'
'-x, -y, -z'
'x, -y-1/2, z-1/2'

loop_
_atom_site_label
_atom_site_fract_x
_atom_site_fract_y
_atom_site_fract_z
_atom_site_U_iso_or_equiv
_atom_site_adp_type
_atom_site_calc_flag
_atom_site_refinement_flags
_atom_site_occupancy
_atom_site_disorder_assembly
_atom_site_disorder_group
_atom_site_type_symbol
C1 0.57217(11) 0.6733(4) 0.93832(13) 0.0849(6) Uani d . 1 . . C
H1A 0.5642 0.6610 0.9961 0.102 Uiso calc R 1 . . H
H1B 0.6155 0.7785 0.9419 0.102 Uiso calc R 1 . . H
H1C 0.5870 0.5300 0.9206 0.102 Uiso calc R 1 . . H
C2 0.49347(9) 0.7526(3) 0.86998(11) 0.0585(4) Uani d . 1 . . C
C3 0.46243(10) 0.9645(3) 0.87452(11) 0.0619(4) Uani d . 1 . . C
H3 0.4905 1.0601 0.9209 0.074 Uiso calc R 1 . . H
C4 0.39017(9) 1.0364(3) 0.81101(11) 0.0558(4) Uani d . 1 . . C
H4 0.3700 1.1784 0.8161 0.067 Uiso calc R 1 . . H
C5 0.34760(8) 0.9009(2) 0.74039(10) 0.0463(3) Uani d . 1 . . C
C6 0.37900(9) 0.6908(3) 0.73539(11) 0.0564(4) Uani d . 1 . . C
H6 0.3514 0.5963 0.6884 0.068 Uiso calc R 1 . . H
C7 0.45080(10) 0.6179(3) 0.79909(12) 0.0610(4) Uani d . 1 . . C
H7 0.4706 0.4755 0.7940 0.073 Uiso calc R 1 . . H
C8 0.27072(8) 0.9855(2) 0.66970(10) 0.0480(3) Uani d . 1 . . C
H8A 0.2759 1.1456 0.6637 0.058 Uiso calc R 1 . . H
H8B 0.2677 0.9181 0.6125 0.058 Uiso calc R 1 . . H
C9 0.19207(8) 0.9396(2) 0.68817(9) 0.0424(3) Uani d . 1 . . C
C10 0.07857(8) 0.7662(2) 0.69513(9) 0.0467(3) Uani d . 1 . . C
C11 0.12621(10) 0.5108(3) 0.54312(11) 0.0611(4) Uani d . 1 . . C
H11A 0.0682 0.5376 0.5342 0.073 Uiso calc R 1 . . H
H11B 0.1323 0.3573 0.5265 0.073 Uiso calc R 1 . . H
C12 0.15530(9) 0.6651(3) 0.48429(10) 0.0533(4) Uani d . 1 . . C
C13 0.22901(10) 0.6247(3) 0.46771(11) 0.0626(4) Uani d . 1 . . C
H13 0.2582 0.4943 0.4892 0.075 Uiso calc R 1 . . H
C14 0.25978(12) 0.7760(4) 0.41962(12) 0.0761(5) Uani d . 1 . . C
H14 0.3095 0.7472 0.4093 0.091 Uiso calc R 1 . . H
C15 0.21718(14) 0.9675(4) 0.38727(12) 0.0803(6) Uani d . 1 . . C
H15 0.2382 1.0705 0.3558 0.096 Uiso calc R 1 . . H
C16 0.14365(14) 1.0070(3) 0.40136(13) 0.0794(6) Uani d . 1 . . C
H16 0.1141 1.1359 0.3784 0.095 Uiso calc R 1 . . H
C17 0.11291(11) 0.8574(3) 0.44934(11) 0.0672(5) Uani d . 1 . . C
H17 0.0627 0.8867 0.4583 0.081 Uiso calc R 1 . . H
N1 0.08248(7) 0.9776(2) 0.72416(9) 0.0530(3) Uani d . 1 . . N
N2 0.15298(7) 1.08727(19) 0.72013(9) 0.0508(3) Uani d . 1 . . N
N3 0.14967(6) 0.74315(18) 0.67181(7) 0.0424(3) Uani d . 1 . . N
N4 0.17394(7) 0.5454(2) 0.63873(9) 0.0485(3) Uani d . 1 . . N
O1 0.02578(6) 0.62074(18) 0.68820(8) 0.0600(3) Uani d . 1 . . O
H1 0.0438(12) 1.044(3) 0.7510(13) 0.088(6) Uiso d . 1 . . H
H4A 0.1644(10) 0.432(3) 0.6707(11) 0.061(5) Uiso d . 1 . . H

loop_
_atom_site_aniso_label
_atom_site_aniso_U_11
_atom_site_aniso_U_22
_atom_site_aniso_U_33
_atom_site_aniso_U_12
_atom_site_aniso_U_13
_atom_site_aniso_U_23
C1 0.0568(10) 0.1134(16) 0.0812(13) 0.0188(11) 0.0172(9) 0.0021(12)
C2 0.0465(8) 0.0716(11) 0.0616(9) 0.0025(8) 0.0231(7) 0.0043(8)
C3 0.0562(9) 0.0700(11) 0.0596(9) -0.0034(8) 0.0187(8) -0.0119(8)
C4 0.0540(8) 0.0517(9) 0.0651(9) -0.0007(7) 0.0234(7) -0.0078(8)
C5 0.0421(7) 0.0454(8) 0.0574(8) -0.0047(6) 0.0241(6) -0.0007(6)
C6 0.0500(8) 0.0511(9) 0.0696(10) -0.0030(7) 0.0208(7) -0.0096(7)
C7 0.0525(9) 0.0524(9) 0.0828(11) 0.0065(7) 0.0281(8) -0.0003(8)
C8 0.0456(7) 0.0471(8) 0.0562(8) -0.0037(6) 0.0229(6) 0.0017(7)
C9 0.0428(7) 0.0379(7) 0.0498(7) 0.0003(6) 0.0193(6) 0.0029(6)
C10 0.0424(7) 0.0477(8) 0.0558(8) 0.0010(6) 0.0237(6) 0.0055(7)
C11 0.0574(9) 0.0595(10) 0.0669(10) -0.0113(8) 0.0204(8) -0.0148(8)
C12 0.0525(8) 0.0567(9) 0.0489(8) -0.0014(7) 0.0137(7) -0.0115(7)
C13 0.0636(10) 0.0655(10) 0.0621(10) 0.0087(8) 0.0246(8) -0.0061(8)
C14 0.0792(12) 0.0955(15) 0.0639(11) -0.0051(11) 0.0372(10) -0.0102(10)
C15 0.1042(15) 0.0807(14) 0.0571(10) -0.0123(12) 0.0273(10) -0.0001(10)
C16 0.0996(15) 0.0676(12) 0.0585(10) 0.0108(11) 0.0072(10) 0.0035(9)
C17 0.0626(10) 0.0721(11) 0.0606(10) 0.0109(9) 0.0106(8) -0.0073(9)
N1 0.0490(7) 0.0490(7) 0.0704(8) 0.0009(6) 0.0321(6) -0.0025(6)
N2 0.0486(6) 0.0444(7) 0.0659(8) -0.0006(5) 0.0273(6) -0.0019(6)
N3 0.0411(6) 0.0376(6) 0.0547(7) 0.0002(5) 0.0238(5) 0.0004(5)
N4 0.0534(7) 0.0374(6) 0.0610(7) 0.0006(5) 0.0270(6) -0.0013(6)
O1 0.0521(6) 0.0580(6) 0.0802(7) -0.0098(5) 0.0355(5) 0.0002(5)

loop_
_atom_type_symbol
_atom_type_description
_atom_type_scat_dispersion_real
_atom_type_scat_dispersion_imag
_atom_type_scat_source
C C 0.0033 0.0016 'International Tables Vol C Tables 4.2.6.8 and 6.1.1.4'
H H 0.0000 0.0000 'International Tables Vol C Tables 4.2.6.8 and 6.1.1.4'
N N 0.0061 0.0033 'International Tables Vol C Tables 4.2.6.8 and 6.1.1.4'
O O 0.0106 0.0060 'International Tables Vol C Tables 4.2.6.8 and 6.1.1.4'

loop_
_geom_angle_atom_site_label_1
_geom_angle_atom_site_label_2
_geom_angle_atom_site_label_3
_geom_angle
_geom_angle_publ_flag
C2 C1 H1A 109.5 ?
C2 C1 H1B 109.5 ?
H1A C1 H1B 109.5 ?
C2 C1 H1C 109.5 ?
H1A C1 H1C 109.5 ?
H1B C1 H1C 109.5 ?
C7 C2 C3 117.61(15) ?
C7 C2 C1 120.92(16) ?
C3 C2 C1 121.46(17) ?
C2 C3 C4 121.04(16) ?
C2 C3 H3 119.5 ?
C4 C3 H3 119.5 ?
C5 C4 C3 121.13(15) ?
C5 C4 H4 119.4 ?
C3 C4 H4 119.4 ?
C4 C5 C6 117.80(14) ?
C4 C5 C8 120.39(13) ?
C6 C5 C8 121.78(13) ?
C5 C6 C7 121.21(15) ?
C5 C6 H6 119.4 ?
C7 C6 H6 119.4 ?
C2 C7 C6 121.21(15) ?
C2 C7 H7 119.4 ?
C6 C7 H7 119.4 ?
C9 C8 C5 115.10(11) ?
C9 C8 H8A 108.5 ?
C5 C8 H8A 108.5 ?
C9 C8 H8B 108.5 ?
C5 C8 H8B 108.5 ?
H8A C8 H8B 107.5 ?
N2 C9 N3 110.59(11) yes
N2 C9 C8 123.78(12) ?
N3 C9 C8 125.59(12) ?
O1 C10 N1 130.79(13) ?
O1 C10 N3 125.85(13) ?
N1 C10 N3 103.36(11) yes
N4 C11 C12 110.77(12) yes
N4 C11 H11A 109.5 ?
C12 C11 H11A 109.5 ?
N4 C11 H11B 109.5 ?
C12 C11 H11B 109.5 ?
H11A C11 H11B 108.1 ?
C17 C12 C13 117.76(16) ?
C17 C12 C11 121.66(15) ?
C13 C12 C11 120.47(15) ?
C14 C13 C12 120.86(17) ?
C14 C13 H13 119.6 ?
C12 C13 H13 119.6 ?
C15 C14 C13 120.09(18) ?
C15 C14 H14 120.0 ?
C13 C14 H14 120.0 ?
C16 C15 C14 119.66(19) ?
C16 C15 H15 120.2 ?
C14 C15 H15 120.2 ?
C15 C16 C17 120.46(19) ?
C15 C16 H16 119.8 ?
C17 C16 H16 119.8 ?
C16 C17 C12 121.15(17) ?
C16 C17 H17 119.4 ?
C12 C17 H17 119.4 ?
C10 N1 N2 112.41(11) yes
C10 N1 H1 124.3(12) ?
N2 N1 H1 123.0(12) ?
C9 N2 N1 104.76(11) ?
C9 N3 C10 108.87(11) yes
C9 N3 N4 126.48(10) ?
C10 N3 N4 124.63(11) ?
N3 N4 C11 111.08(12) yes
N3 N4 H4A 107.8(11) ?
C11 N4 H4A 108.9(11) ?

loop_
_geom_bond_atom_site_label_1
_geom_bond_atom_site_label_2
_geom_bond_site_symmetry_2
_geom_bond_distance
_geom_bond_publ_flag
C1 C2 . 1.506(2) ?
C1 H1A . 0.9600 ?
C1 H1B . 0.9600 ?
C1 H1C . 0.9600 ?
C2 C7 . 1.379(2) ?
C2 C3 . 1.386(2) ?
C3 C4 . 1.386(2) ?
C3 H3 . 0.9300 ?
C4 C5 . 1.379(2) ?
C4 H4 . 0.9300 ?
C5 C6 . 1.380(2) ?
C5 C8 . 1.512(2) ?
C6 C7 . 1.384(2) ?
C6 H6 . 0.9300 ?
C7 H7 . 0.9300 ?
C8 C9 . 1.4875(18) yes
C8 H8A . 0.9700 ?
C8 H8B . 0.9700 ?
C9 N2 . 1.3004(17) yes
C9 N3 . 1.3625(17) yes
C10 O1 . 1.2338(17) ?
C10 N1 . 1.3390(19) yes
C10 N3 . 1.3825(16) yes
C11 N4 . 1.476(2) yes
C11 C12 . 1.497(2) yes
C11 H11A . 0.9700 ?
C11 H11B . 0.9700 ?
C12 C17 . 1.378(2) ?
C12 C13 . 1.386(2) ?
C13 C14 . 1.384(2) ?
C13 H13 . 0.9300 ?
C14 C15 . 1.367(3) ?
C14 H14 . 0.9300 ?
C15 C16 . 1.364(3) ?
C15 H15 . 0.9300 ?
C16 C17 . 1.376(3) ?
C16 H16 . 0.9300 ?
C17 H17 . 0.9300 ?
N1 N2 . 1.3911(17) yes
N1 H1 . 0.97(2) ?
N3 N4 . 1.4069(16) yes
N4 H4A . 0.888(18) ?

loop_
_geom_hbond_atom_site_label_D
_geom_hbond_atom_site_label_H
_geom_hbond_atom_site_label_A
_geom_hbond_site_symmetry_A
_geom_hbond_distance_DH
_geom_hbond_distance_HA
_geom_hbond_distance_DA
_geom_hbond_angle_DHA
N1 H1 O1 2_556 0.97(2) 1.81(2) 2.7676(15) 169.9(18)
N4 H4A N2 1_545 0.888(18) 2.236(19) 3.0933(18) 162.2(15)

loop_
_geom_torsion_atom_site_label_1
_geom_torsion_atom_site_label_2
_geom_torsion_atom_site_label_3
_geom_torsion_atom_site_label_4
_geom_torsion
_geom_torsion_publ_flag
C7 C2 C3 C4 1.3(2) ?
C1 C2 C3 C4 179.65(16) ?
C2 C3 C4 C5 -1.2(2) ?
C3 C4 C5 C6 0.5(2) ?
C3 C4 C5 C8 -177.57(13) ?
C4 C5 C6 C7 0.1(2) ?
C8 C5 C6 C7 178.04(13) ?
C3 C2 C7 C6 -0.8(2) ?
C1 C2 C7 C6 -179.15(16) ?
C5 C6 C7 C2 0.1(2) ?
C4 C5 C8 C9 -91.23(16) ?
C6 C5 C8 C9 90.83(16) ?
C5 C8 C9 N2 100.90(16) ?
C5 C8 C9 N3 -81.30(17) ?
N4 C11 C12 C17 -101.01(17) ?
N4 C11 C12 C13 75.09(18) ?
C17 C12 C13 C14 1.7(2) ?
C11 C12 C13 C14 -174.60(15) ?
C12 C13 C14 C15 -0.4(3) ?
C13 C14 C15 C16 -1.1(3) ?
C14 C15 C16 C17 1.2(3) ?
C15 C16 C17 C12 0.1(3) ?
C13 C12 C17 C16 -1.5(2) ?
C11 C12 C17 C16 174.72(15) ?
O1 C10 N1 N2 -179.27(15) ?
N3 C10 N1 N2 -0.11(16) ?
N3 C9 N2 N1 0.10(15) ?
C8 C9 N2 N1 178.19(12) ?
C10 N1 N2 C9 0.01(16) ?
N2 C9 N3 C10 -0.17(16) ?
C8 C9 N3 C10 -178.22(13) ?
N2 C9 N3 N4 -178.74(12) ?
C8 C9 N3 N4 3.2(2) ?
O1 C10 N3 C9 179.38(14) ?
N1 C10 N3 C9 0.17(15) ?
O1 C10 N3 N4 -2.0(2) ?
N1 C10 N3 N4 178.76(12) ?
C9 N3 N4 C11 -104.49(15) ?
C10 N3 N4 C11 77.16(16) ?
C12 C11 N4 N3 75.04(15) yes

loop_
_cod_related_entry_id
_cod_related_entry_database
_cod_related_entry_code
1 ChemSpider 21133959
